data_2234018
loop_
_publ_author_name
'Song, Tao'
'Liu, Jin-gang'
'Yang, Shi-yong'

_publ_section_title
;
 2-(4-{4-[4-(Oxiran-2-ylmethoxy)phenoxy]phenyl}phenoxymethyl)oxirane
;
_journal_coeditor_code TK5057
_journal_issue 3
_journal_name_full 'Acta Crystallographica Section E'
_journal_page_first o719
_journal_paper_doi 10.1107/S1600536812005740
_journal_volume 68
_journal_year 2012
_chemical_formula_iupac 'C24 H22 O5'
_chemical_formula_moiety 'C24 H22 O5'
_chemical_formula_sum 'C24 H22 O5'
_chemical_formula_weight 390.42
_chemical_melting_point 438
_chemical_name_common
;
4-(<i>p</i>-glycidyloxyphenoxy)-4'-glycidyloxybiphenyl
;
_chemical_name_systematic
;
2-(4-{4-[4-(Oxiran-2-ylmethoxy)phenoxy]phenyl}phenoxymethyl)oxirane
;
_space_group_IT_number 7
_symmetry_cell_setting monoclinic
_symmetry_space_group_name_Hall 'P -2yc'
_symmetry_space_group_name_H-M 'P 1 c 1'
_atom_sites_solution_hydrogens geom
_atom_sites_solution_primary direct
_atom_sites_solution_secondary difmap
_audit_creation_method SHELXL-97
_cell_angle_alpha 90.00
_cell_angle_beta 93.59(3)
_cell_angle_gamma 90.00
_cell_formula_units_Z 2
_cell_length_a 21.261(4)
_cell_length_b 7.3103(15)
_cell_length_c 6.1322(12)
_cell_measurement_reflns_used 2903
_cell_measurement_temperature 173(2)
_cell_measurement_theta_max 27.4422
_cell_measurement_theta_min 1.9195
_cell_volume 951.2(3)
_computing_cell_refinement 'CrystalClear (Rigaku, 2008)'
_computing_data_collection 'CrystalClear (Rigaku, 2008)'
_computing_data_reduction 'CrystalClear (Rigaku, 2008)'
_computing_molecular_graphics
;
Mercury (Macrae <i>et al.</i>, 2006)
;
_computing_publication_material 'SHELXL97 (Sheldrick, 2008)'
_computing_structure_refinement 'SHELXL97 (Sheldrick, 2008)'
_computing_structure_solution 'SHELXS97 (Sheldrick, 2008)'
_diffrn_ambient_temperature 173(2)
_diffrn_detector_area_resol_mean 28.5714
_diffrn_measured_fraction_theta_full 0.998
_diffrn_measured_fraction_theta_max 0.998
_diffrn_measurement_device_type 'Rigaku Saturn724+ CCD'
_diffrn_measurement_method '\w scans at fixed \c = 45\%'
_diffrn_radiation_monochromator graphite
_diffrn_radiation_source 'fine-focus sealed tube'
_diffrn_radiation_type MoK\a
_diffrn_radiation_wavelength 0.71073
_diffrn_reflns_av_R_equivalents 0.0645
_diffrn_reflns_av_sigmaI/netI 0.0583
_diffrn_reflns_limit_h_max 26
_diffrn_reflns_limit_h_min -26
_diffrn_reflns_limit_k_max 8
_diffrn_reflns_limit_k_min -9
_diffrn_reflns_limit_l_max 7
_diffrn_reflns_limit_l_min -6
_diffrn_reflns_number 6607
_diffrn_reflns_theta_full 26.50
_diffrn_reflns_theta_max 26.50
_diffrn_reflns_theta_min 2.79
_diffrn_standards_number 0
_exptl_absorpt_coefficient_mu 0.095
_exptl_absorpt_correction_T_max 0.992
_exptl_absorpt_correction_T_min 0.983
_exptl_absorpt_correction_type multi-scan
_exptl_absorpt_process_details '(CrystalClear; Rigaku, 2008)'
_exptl_crystal_colour colourless
_exptl_crystal_density_diffrn 1.363
_exptl_crystal_density_method 'not measured'
_exptl_crystal_description rod
_exptl_crystal_F_000 412
_exptl_crystal_size_max 0.35
_exptl_crystal_size_mid 0.15
_exptl_crystal_size_min 0.08
_refine_diff_density_max 0.227
_refine_diff_density_min -0.189
_refine_ls_extinction_method none
_refine_ls_goodness_of_fit_ref 1.184
_refine_ls_hydrogen_treatment constr
_refine_ls_matrix_type full
_refine_ls_number_parameters 318
_refine_ls_number_reflns 1965
_refine_ls_number_restraints 264
_refine_ls_restrained_S_all 1.135
_refine_ls_R_factor_all 0.0956
_refine_ls_R_factor_gt 0.0849
_refine_ls_shift/su_max 0.001
_refine_ls_shift/su_mean 0.000
_refine_ls_structure_factor_coef Fsqd
_refine_ls_weighting_details 'calc w=1/[\s^2^(Fo^2^)+(0.0442P)^2^+0.9690P] where P=(Fo^2^+2Fc^2^)/3'
_refine_ls_weighting_scheme calc
_refine_ls_wR_factor_gt 0.1658
_refine_ls_wR_factor_ref 0.1718
_reflns_number_gt 1728
_reflns_number_total 1965
_reflns_threshold_expression I>2\s(I)
_cod_data_source_file tk5057.cif
_cod_data_source_block I
_cod_original_sg_symbol_H-M 'P c'
_cod_database_code 2234018
_cod_database_fobs_code 2234018

loop_
_symmetry_equiv_pos_as_xyz
'x, y, z'
'x, -y, z+1/2'

loop_
_atom_site_type_symbol
_atom_site_label
_atom_site_fract_x
_atom_site_fract_y
_atom_site_fract_z
_atom_site_U_iso_or_equiv
_atom_site_adp_type
_atom_site_calc_flag
_atom_site_refinement_flags
_atom_site_occupancy
_atom_site_symmetry_multiplicity
_atom_site_disorder_assembly
_atom_site_disorder_group
O O2 0.9679(2) 0.7379(6) 0.1402(7) 0.0392(11) Uani d . 1 1 A .
O O3 0.54379(19) 0.7479(6) -0.6168(6) 0.0332(10) Uani d . 1 1 . .
O O4 0.3068(2) 0.7607(6) -0.2978(7) 0.0410(11) Uani d . 1 1 C .
O O1 1.0723(6) 0.8198(13) 0.6156(15) 0.061(2) Uani d PDU 0.638(10) 1 A 1
C C1 1.0717(6) 0.6394(13) 0.5111(18) 0.060(2) Uani d PDU 0.638(10) 1 A 1
H H1B 1.1127 0.5836 0.4810 0.072 Uiso calc PR 0.638(10) 1 A 1
H H1A 1.0386 0.5516 0.5492 0.072 Uiso calc PR 0.638(10) 1 A 1
C C2 1.0523(4) 0.7999(16) 0.3903(17) 0.055(2) Uani d PDU 0.638(10) 1 A 1
H H2 1.0802 0.8476 0.2777 0.066 Uiso calc PR 0.638(10) 1 A 1
O O1' 1.0674(10) 0.770(3) 0.653(2) 0.060(3) Uani d PDU 0.362(10) 1 A 2
C C1' 1.0982(9) 0.767(3) 0.449(3) 0.059(3) Uani d PDU 0.362(10) 1 A 2
H H1'B 1.1318 0.6756 0.4321 0.070 Uiso calc PR 0.362(10) 1 A 2
H H1'A 1.1042 0.8853 0.3743 0.070 Uiso calc PR 0.362(10) 1 A 2
C C2' 1.0322(7) 0.700(2) 0.466(3) 0.058(3) Uani d PDU 0.362(10) 1 A 2
H H2' 1.0254 0.5642 0.4592 0.070 Uiso calc PR 0.362(10) 1 A 2
C C3 0.9816(3) 0.8206(11) 0.3504(11) 0.0502(19) Uani d D 1 1 . .
H H3A 0.9591 0.7566 0.4646 0.060 Uiso calc R 1 1 A 1
H H3B 0.9692 0.9512 0.3485 0.060 Uiso calc R 1 1 A 1
C C4 0.9072(2) 0.7504(8) 0.0492(9) 0.0279(13) Uani d . 1 1 . .
C C5 0.8585(3) 0.8380(8) 0.1427(9) 0.0354(15) Uani d . 1 1 A .
H H5 0.8656 0.8995 0.2784 0.042 Uiso calc R 1 1 . .
C C6 0.7988(3) 0.8361(8) 0.0377(9) 0.0346(14) Uani d . 1 1 . .
H H6 0.7654 0.8960 0.1051 0.041 Uiso calc R 1 1 A .
C C7 0.7856(3) 0.7487(8) -0.1651(9) 0.0267(12) Uani d . 1 1 A .
C C8 0.8369(3) 0.6606(8) -0.2527(9) 0.0317(14) Uani d . 1 1 . .
H H8 0.8308 0.5998 -0.3893 0.038 Uiso calc R 1 1 A .
C C9 0.8956(3) 0.6597(8) -0.1472(9) 0.0300(13) Uani d . 1 1 A .
H H9 0.9289 0.5957 -0.2098 0.036 Uiso calc R 1 1 . .
C C10 0.7221(3) 0.7498(7) -0.2772(9) 0.0263(12) Uani d . 1 1 . .
C C11 0.6702(3) 0.8303(8) -0.1862(9) 0.0336(14) Uani d . 1 1 A .
H H11 0.6764 0.8877 -0.0475 0.040 Uiso calc R 1 1 . .
C C12 0.6101(3) 0.8307(8) -0.2881(10) 0.0343(14) Uani d . 1 1 . .
H H12 0.5760 0.8871 -0.2209 0.041 Uiso calc R 1 1 A .
C C13 0.6008(3) 0.7464(8) -0.4914(9) 0.0313(14) Uani d . 1 1 A .
C C14 0.6509(3) 0.6685(8) -0.5893(9) 0.0299(13) Uani d . 1 1 . .
H H14 0.6449 0.6136 -0.7295 0.036 Uiso calc R 1 1 A .
C C15 0.7100(3) 0.6714(8) -0.4809(9) 0.0315(13) Uani d . 1 1 A .
H H15 0.7441 0.6166 -0.5500 0.038 Uiso calc R 1 1 . .
C C16 0.4871(3) 0.7515(8) -0.5173(9) 0.0294(13) Uani d . 1 1 . .
C C17 0.4759(3) 0.6561(8) -0.3279(9) 0.0292(12) Uani d . 1 1 . .
H H17 0.5092 0.5914 -0.2517 0.035 Uiso calc R 1 1 . .
C C18 0.4161(3) 0.6554(8) -0.2499(10) 0.0370(14) Uani d . 1 1 . .
H H18 0.4082 0.5906 -0.1202 0.044 Uiso calc R 1 1 . .
C C19 0.3672(3) 0.7514(8) -0.3645(9) 0.0311(14) Uani d . 1 1 . .
C C20 0.3787(3) 0.8422(8) -0.5512(9) 0.0349(14) Uani d . 1 1 . .
H H20 0.3453 0.9050 -0.6294 0.042 Uiso calc R 1 1 . .
C C21 0.4385(3) 0.8444(8) -0.6291(9) 0.0299(13) Uani d . 1 1 . .
H H21 0.4460 0.9096 -0.7589 0.036 Uiso calc R 1 1 . .
C C22 0.2927(3) 0.6724(9) -0.1012(10) 0.0426(16) Uani d D 1 1 . .
H H22B 0.3163 0.7297 0.0254 0.051 Uiso calc R 1 1 B 1
H H22A 0.3041 0.5412 -0.1060 0.051 Uiso calc R 1 1 B 1
O O5 0.2061(4) 0.6830(10) 0.1419(11) 0.061(2) Uani d PDU 0.797(9) 1 C 1
C C23 0.2222(4) 0.6948(12) -0.0834(13) 0.056(2) Uani d PDU 0.797(9) 1 C 1
H H23 0.1924 0.6448 -0.2014 0.067 Uiso calc PR 0.797(9) 1 C 1
C C24 0.2043(5) 0.8605(11) 0.0384(15) 0.063(2) Uani d PDU 0.797(9) 1 C 1
H H24B 0.2380 0.9489 0.0829 0.075 Uiso calc PR 0.797(9) 1 C 1
H H24A 0.1626 0.9157 0.0004 0.075 Uiso calc PR 0.797(9) 1 C 1
O O5' 0.1776(12) 0.714(4) -0.023(4) 0.063(3) Uani d PDU 0.203(9) 1 C 2
C C23' 0.2400(10) 0.788(4) -0.012(6) 0.059(3) Uani d PDU 0.203(9) 1 C 2
H H23A 0.2427 0.9221 -0.0413 0.071 Uiso calc PR 0.203(9) 1 C 2
C C24' 0.207(2) 0.737(8) 0.193(4) 0.061(3) Uani d PDU 0.203(9) 1 C 2
H H24C 0.2210 0.6258 0.2739 0.073 Uiso calc PR 0.203(9) 1 C 2
H H24D 0.1915 0.8373 0.2843 0.073 Uiso calc PR 0.203(9) 1 C 2

loop_
_atom_site_aniso_label
_atom_site_aniso_U_11
_atom_site_aniso_U_22
_atom_site_aniso_U_33
_atom_site_aniso_U_12
_atom_site_aniso_U_13
_atom_site_aniso_U_23
O2 0.028(2) 0.047(3) 0.042(3) 0.011(2) -0.0011(18) -0.008(2)
O3 0.030(2) 0.042(3) 0.028(2) -0.0026(18) 0.0013(17) -0.0061(18)
O4 0.040(3) 0.042(3) 0.041(2) 0.006(2) 0.001(2) 0.011(2)
O1 0.060(4) 0.069(5) 0.053(4) 0.006(4) -0.008(3) -0.003(4)
C1 0.057(4) 0.064(5) 0.058(4) 0.004(4) -0.005(4) -0.005(4)
C2 0.053(4) 0.063(5) 0.048(4) 0.002(4) -0.001(4) -0.003(4)
O1' 0.058(4) 0.069(5) 0.052(5) 0.005(4) -0.003(4) -0.003(4)
C1' 0.056(5) 0.067(5) 0.052(5) 0.003(4) -0.001(4) 0.000(4)
C2' 0.056(5) 0.064(5) 0.053(5) 0.003(4) -0.007(4) -0.002(4)
C3 0.039(4) 0.062(5) 0.047(4) 0.015(3) -0.012(3) -0.011(4)
C4 0.022(3) 0.029(3) 0.032(3) 0.007(2) 0.002(2) 0.005(2)
C5 0.045(4) 0.029(3) 0.032(3) -0.003(3) 0.000(3) 0.003(2)
C6 0.045(4) 0.027(3) 0.032(3) 0.009(3) 0.001(3) 0.001(3)
C7 0.031(3) 0.024(3) 0.025(3) -0.004(2) 0.005(2) 0.011(2)
C8 0.033(3) 0.032(3) 0.031(3) 0.004(3) 0.007(3) -0.006(2)
C9 0.024(3) 0.033(3) 0.035(3) 0.009(2) 0.013(2) -0.003(3)
C10 0.031(3) 0.022(3) 0.026(3) 0.003(2) 0.008(2) -0.002(2)
C11 0.044(4) 0.026(3) 0.030(3) -0.002(3) 0.000(3) -0.006(2)
C12 0.037(4) 0.028(3) 0.038(3) -0.005(3) -0.001(3) -0.005(3)
C13 0.036(3) 0.026(3) 0.032(3) -0.018(3) 0.004(3) 0.002(2)
C14 0.033(3) 0.035(3) 0.022(3) 0.005(3) 0.002(2) -0.006(2)
C15 0.025(3) 0.039(3) 0.032(3) -0.003(3) 0.016(2) -0.004(3)
C16 0.036(3) 0.020(3) 0.033(3) 0.001(2) 0.003(2) -0.011(2)
C17 0.028(3) 0.028(3) 0.031(3) 0.000(2) -0.002(2) 0.002(2)
C18 0.045(4) 0.030(3) 0.036(3) -0.003(3) 0.001(3) -0.004(3)
C19 0.019(3) 0.034(3) 0.040(3) 0.007(2) -0.005(2) -0.009(3)
C20 0.041(4) 0.033(3) 0.030(3) 0.009(3) -0.008(3) 0.007(3)
C21 0.033(3) 0.030(3) 0.027(3) 0.000(3) 0.004(2) 0.007(2)
C22 0.034(3) 0.050(4) 0.044(4) 0.004(3) 0.007(3) 0.017(3)
O5 0.057(3) 0.071(4) 0.058(3) 0.011(3) 0.024(3) 0.009(3)
C23 0.055(4) 0.063(4) 0.053(4) 0.006(4) 0.020(3) 0.001(4)
C24 0.060(4) 0.066(4) 0.064(4) 0.006(4) 0.016(3) 0.002(4)
O5' 0.061(5) 0.070(5) 0.061(5) 0.005(5) 0.017(4) 0.002(5)
C23' 0.058(5) 0.064(5) 0.057(5) 0.005(5) 0.015(5) 0.004(5)
C24' 0.060(5) 0.067(6) 0.058(5) 0.007(5) 0.017(5) 0.002(5)

loop_
_atom_type_symbol
_atom_type_description
_atom_type_scat_dispersion_real
_atom_type_scat_dispersion_imag
_atom_type_scat_source
C C 0.0033 0.0016 'International Tables Vol C Tables 4.2.6.8 and 6.1.1.4'
H H 0.0000 0.0000 'International Tables Vol C Tables 4.2.6.8 and 6.1.1.4'
O O 0.0106 0.0060 'International Tables Vol C Tables 4.2.6.8 and 6.1.1.4'

loop_
_geom_angle_atom_site_label_1
_geom_angle_atom_site_label_2
_geom_angle_atom_site_label_3
_geom_angle
C4 O2 C3 117.8(4)
C16 O3 C13 120.6(4)
C19 O4 C22 118.8(5)
C2 O1 C1 59.4(6)
C2 C1 O1 59.0(5)
C2 C1 H1B 117.9
O1 C1 H1B 117.9
C2 C1 H1A 117.9
O1 C1 H1A 117.9
H1B C1 H1A 115.0
O1 C2 C1 61.6(5)
O1 C2 C3 112.2(9)
C1 C2 C3 114.5(10)
O1 C2 H2 118.6
C1 C2 H2 118.6
C3 C2 H2 118.6
C2' O1' C1' 63.0(9)
O1' C1' C2' 57.8(6)
O1' C1' H1'B 118.0
C2' C1' H1'B 118.0
O1' C1' H1'A 118.0
C2' C1' H1'A 118.0
H1'B C1' H1'A 115.2
O1' C2' C1' 59.2(6)
O1' C2' C3 118.9(16)
C1' C2' C3 114.3(16)
O1' C2' H2' 117.2
C1' C2' H2' 117.2
C3 C2' H2' 117.2
O2 C3 C2 104.2(6)
O2 C3 C2' 105.6(8)
O2 C3 H3A 110.9
C2 C3 H3A 110.9
C2' C3 H3A 75.9
O2 C3 H3B 110.9
C2 C3 H3B 110.9
C2' C3 H3B 137.7
H3A C3 H3B 108.9
C5 C4 O2 125.1(5)
C5 C4 C9 119.3(5)
O2 C4 C9 115.6(5)
C4 C5 C6 119.6(5)
C4 C5 H5 120.2
C6 C5 H5 120.2
C5 C6 C7 122.7(6)
C5 C6 H6 118.7
C7 C6 H6 118.7
C8 C7 C6 115.4(6)
C8 C7 C10 122.3(5)
C6 C7 C10 122.3(5)
C9 C8 C7 121.9(5)
C9 C8 H8 119.0
C7 C8 H8 119.0
C8 C9 C4 121.1(5)
C8 C9 H9 119.4
C4 C9 H9 119.4
C15 C10 C11 115.3(5)
C15 C10 C7 122.1(5)
C11 C10 C7 122.6(5)
C12 C11 C10 123.3(5)
C12 C11 H11 118.3
C10 C11 H11 118.3
C11 C12 C13 118.5(6)
C11 C12 H12 120.8
C13 C12 H12 120.8
C14 C13 C12 120.2(6)
C14 C13 O3 115.6(5)
C12 C13 O3 124.0(6)
C13 C14 C15 119.1(5)
C13 C14 H14 120.4
C15 C14 H14 120.4
C10 C15 C14 123.5(5)
C10 C15 H15 118.3
C14 C15 H15 118.3
C21 C16 O3 115.8(5)
C21 C16 C17 120.0(5)
O3 C16 C17 123.9(5)
C18 C17 C16 119.9(5)
C18 C17 H17 120.0
C16 C17 H17 120.0
C17 C18 C19 119.4(6)
C17 C18 H18 120.3
C19 C18 H18 120.3
C20 C19 O4 116.6(5)
C20 C19 C18 119.9(6)
O4 C19 C18 123.5(5)
C19 C20 C21 120.9(5)
C19 C20 H20 119.6
C21 C20 H20 119.6
C16 C21 C20 119.8(5)
C16 C21 H21 120.1
C20 C21 H21 120.1
O4 C22 C23 105.8(5)
O4 C22 C23' 104.5(14)
O4 C22 H22B 110.6
C23 C22 H22B 110.6
C23' C22 H22B 80.3
O4 C22 H22A 110.6
C23 C22 H22A 110.6
C23' C22 H22A 136.9
H22B C22 H22A 108.7
C24 O5 C23 61.8(4)
O5 C23 C24 59.0(4)
O5 C23 C22 110.8(7)
C24 C23 C22 114.1(8)
O5 C23 H23 119.5
C24 C23 H23 119.5
C22 C23 H23 119.5
O5 C24 C23 59.2(4)
O5 C24 H24B 117.9
C23 C24 H24B 117.9
O5 C24 H24A 117.9
C23 C24 H24A 117.9
H24B C24 H24A 115.0
C23' O5' C24' 64.3(6)
O5' C23' C24' 58.0(6)
O5' C23' C22 118(2)
C24' C23' C22 123(3)
O5' C23' H23A 115.1
C24' C23' H23A 115.1
C22 C23' H23A 115.1
O5' C24' C23' 57.7(5)
O5' C24' H24C 118.0
C23' C24' H24C 118.0
O5' C24' H24D 118.0
C23' C24' H24D 118.0
H24C C24' H24D 115.2

loop_
_geom_bond_atom_site_label_1
_geom_bond_atom_site_label_2
_geom_bond_distance
O2 C4 1.378(7)
O2 C3 1.437(7)
O3 C16 1.385(7)
O3 C13 1.395(7)
O4 C19 1.374(7)
O4 C22 1.416(7)
O1 C2 1.427(8)
O1 C1 1.466(9)
C1 C2 1.434(13)
C1 H1B 0.9900
C1 H1A 0.9900
C2 C3 1.517(8)
C2 H2 1.0000
O1' C2' 1.423(10)
O1' C1' 1.444(10)
C1' C2' 1.498(18)
C1' H1'B 0.9900
C1' H1'A 0.9900
C2' C3 1.532(10)
C2' H2' 1.0000
C3 H3A 0.9900
C3 H3B 0.9900
C4 C5 1.373(8)
C4 C9 1.383(8)
C5 C6 1.387(8)
C5 H5 0.9500
C6 C7 1.410(8)
C6 H6 0.9500
C7 C8 1.404(8)
C7 C10 1.476(7)
C8 C9 1.369(8)
C8 H8 0.9500
C9 H9 0.9500
C10 C15 1.383(8)
C10 C11 1.398(8)
C11 C12 1.386(8)
C11 H11 0.9500
C12 C13 1.393(8)
C12 H12 0.9500
C13 C14 1.377(8)
C14 C15 1.385(8)
C14 H14 0.9500
C15 H15 0.9500
C16 C21 1.382(8)
C16 C17 1.388(8)
C17 C18 1.387(8)
C17 H17 0.9500
C18 C19 1.405(8)
C18 H18 0.9500
C19 C20 1.359(9)
C20 C21 1.386(8)
C20 H20 0.9500
C21 H21 0.9500
C22 C23 1.519(8)
C22 C23' 1.532(10)
C22 H22B 0.9900
C22 H22A 0.9900
O5 C24 1.444(8)
O5 C23 1.447(8)
C23 C24 1.485(8)
C23 H23 1.0000
C24 H24B 0.9900
C24 H24A 0.9900
O5' C23' 1.430(10)
O5' C24' 1.435(10)
C23' C24' 1.526(10)
C23' H23A 1.0000
C24' H24C 0.9900
C24' H24D 0.9900

loop_
_geom_torsion_atom_site_label_1
_geom_torsion_atom_site_label_2
_geom_torsion_atom_site_label_3
_geom_torsion_atom_site_label_4
_geom_torsion
C1 O1 C2 C3 106.7(11)
O1 C1 C2 C3 -103.1(10)
C1' O1' C2' C3 -103(2)
O1' C1' C2' C3 110.3(19)
C4 O2 C3 C2 -174.2(6)
C4 O2 C3 C2' 146.9(9)
O1 C2 C3 O2 -161.3(8)
C1 C2 C3 O2 -93.5(9)
O1 C2 C3 C2' -64.0(15)
C1 C2 C3 C2' 3.8(13)
O1' C2' C3 O2 163.7(14)
C1' C2' C3 O2 96.8(14)
O1' C2' C3 C2 70.6(16)
C1' C2' C3 C2 3.7(11)
C3 O2 C4 C5 0.8(9)
C3 O2 C4 C9 -176.4(6)
O2 C4 C5 C6 -177.9(5)
C9 C4 C5 C6 -0.8(9)
C4 C5 C6 C7 -0.7(9)
C5 C6 C7 C8 1.0(8)
C5 C6 C7 C10 -179.1(5)
C6 C7 C8 C9 0.2(8)
C10 C7 C8 C9 -179.7(5)
C7 C8 C9 C4 -1.7(9)
C5 C4 C9 C8 2.0(9)
O2 C4 C9 C8 179.4(5)
C8 C7 C10 C15 -3.2(8)
C6 C7 C10 C15 176.9(6)
C8 C7 C10 C11 177.1(6)
C6 C7 C10 C11 -2.8(8)
C15 C10 C11 C12 1.0(8)
C7 C10 C11 C12 -179.2(5)
C10 C11 C12 C13 0.1(9)
C11 C12 C13 C14 -1.4(9)
C11 C12 C13 O3 -175.6(5)
C16 O3 C13 C14 154.0(5)
C16 O3 C13 C12 -31.6(8)
C12 C13 C14 C15 1.5(9)
O3 C13 C14 C15 176.2(5)
C11 C10 C15 C14 -0.9(8)
C7 C10 C15 C14 179.3(5)
C13 C14 C15 C10 -0.3(9)
C13 O3 C16 C21 147.4(5)
C13 O3 C16 C17 -38.3(8)
C21 C16 C17 C18 -0.5(8)
O3 C16 C17 C18 -174.6(5)
C16 C17 C18 C19 0.1(8)
C22 O4 C19 C20 -178.4(6)
C22 O4 C19 C18 1.3(9)
C17 C18 C19 C20 0.7(9)
C17 C18 C19 O4 -178.9(5)
O4 C19 C20 C21 178.5(5)
C18 C19 C20 C21 -1.2(9)
O3 C16 C21 C20 174.6(5)
C17 C16 C21 C20 0.1(8)
C19 C20 C21 C16 0.8(9)
C19 O4 C22 C23 -175.6(5)
C19 O4 C22 C23' 149.6(13)
C24 O5 C23 C22 106.3(8)
O4 C22 C23 O5 -155.6(6)
C23' C22 C23 O5 -63(3)
O4 C22 C23 C24 -91.2(7)
C23' C22 C23 C24 1(2)
C22 C23 C24 O5 -100.7(8)
C24' O5' C23' C22 113(4)
O4 C22 C23' O5' 107(2)
C23 C22 C23' O5' 10.7(14)
O4 C22 C23' C24' 176(2)
C23 C22 C23' C24' 79(2)
C22 C23' C24' O5' -105(3)
